data_1575040
loop_
_publ_author_name
'Chen, Jing-Hua'
'Luo, Jian-Bin'
'He, Zi-Lin'
'Peng, Qing-Peng'
'Wei, Jun-Hua'
'Zhang, Zhi-Zhong'
'Guo, Xiu-Xian'
'Kuang, Dai-Bin'

_publ_section_title
;
 An anti-thermal-quenching organic--inorganic hybrid manganese-based
 single-crystal scintillator for high-temperature X-ray imaging
;
_journal_issue 21
_journal_name_full 'Chemical Science'
_journal_page_first 9375
_journal_page_last 9384
_journal_paper_doi 10.1039/D4SC08499C
_journal_volume 16
_journal_year 2025
_chemical_formula_moiety 'Br4 Mn, C24 H30 N P'
_chemical_formula_sum 'C24 H30 Br4 Mn N P'
_chemical_formula_weight 738.04
_space_group_crystal_system monoclinic
_space_group_IT_number 14
_space_group_name_Hall '-P 2yn'
_space_group_name_H-M_alt 'P 1 21/n 1'
_atom_sites_solution_hydrogens mixed
_atom_sites_solution_primary iterative
_audit_creation_date 2024-03-17
_audit_creation_method
;
Olex2 1.5
(compiled 2023.08.24 svn.re1ec1418 for OlexSys, GUI svn.r6817)
;
_audit_update_record
;
2024-08-30 deposited with the CCDC.	2025-04-15 downloaded from the CCDC.
;
_cell_angle_alpha 90
_cell_angle_beta 100.809(4)
_cell_angle_gamma 90
_cell_formula_units_Z 4
_cell_length_a 13.0431(5)
_cell_length_b 11.9668(5)
_cell_length_c 18.5423(6)
_cell_measurement_reflns_used 3902
_cell_measurement_temperature 302.99(10)
_cell_measurement_theta_max 24.2890
_cell_measurement_theta_min 3.3880
_cell_volume 2842.81(19)
_computing_cell_refinement 'CrysAlisPro 1.171.42.92a (Rigaku OD, 2023)'
_computing_data_collection 'CrysAlisPro 1.171.42.92a (Rigaku OD, 2023)'
_computing_data_reduction 'CrysAlisPro 1.171.42.92a (Rigaku OD, 2023)'
_computing_molecular_graphics 'Olex2 1.5 (Dolomanov et al., 2009)'
_computing_publication_material 'Olex2 1.5 (Dolomanov et al., 2009)'
_computing_structure_refinement 'SHELXL 2019/2 (Sheldrick, 2015)'
_computing_structure_solution 'olex2.solve 1.5 (Bourhis et al., 2015)'
_diffrn_ambient_environment air
_diffrn_ambient_temperature 302.99(10)
_diffrn_detector 'CCD plate'
_diffrn_detector_area_resol_mean 5.2913
_diffrn_detector_type AtlasS2
_diffrn_measured_fraction_theta_full 0.999
_diffrn_measured_fraction_theta_max 0.922
_diffrn_measurement_details
;
List of Runs (angles in degrees, time in seconds):

  # Type    Start    End  Width  t~exp~   \w     \q     \k     \f   Frames
#--------------------------------------------------------------------------
  1  \w     66.00 106.00   1.00   20.00    --    0.27  38.00 -90.00   40
  2  \w    -39.00 -13.00   1.00   20.00    --    0.27  77.00 120.00   26
  3  \w    -72.00 -21.00   1.00   20.00    --    0.27  38.00 -90.00   51
  4  \w    -15.00  34.00   1.00   20.00    --  -29.51 -99.00 -30.00   49
  5  \w     84.00 125.00   1.00   20.00    --   30.06  77.00  30.00   41
  6  \w    110.00 136.00   1.00   20.00    --   30.06  77.00 150.00   26
  7  \w    -24.00   3.00   1.00   20.00    --   30.06  77.00-120.00   27
  8  \w    -77.00  91.00   1.00   20.00    --   30.06 -57.00  30.00  168
;
_diffrn_measurement_device 'four-circle diffractometer'
_diffrn_measurement_method '\w scans'
_diffrn_orient_matrix_type 'CrysAlisPro convention (1999,Acta A55,543-557)'
_diffrn_orient_matrix_UB_11 0.0354558000
_diffrn_orient_matrix_UB_12 -0.0028463000
_diffrn_orient_matrix_UB_13 -0.0246422000
_diffrn_orient_matrix_UB_21 -0.0019704000
_diffrn_orient_matrix_UB_22 -0.0592051000
_diffrn_orient_matrix_UB_23 0.0010125000
_diffrn_orient_matrix_UB_31 -0.0424814000
_diffrn_orient_matrix_UB_32 0.0003371000
_diffrn_orient_matrix_UB_33 -0.0301333000
_diffrn_radiation_monochromator mirror
_diffrn_radiation_probe x-ray
_diffrn_radiation_type 'Mo K\a'
_diffrn_radiation_wavelength 0.71073
_diffrn_reflns_av_R_equivalents 0.0476
_diffrn_reflns_av_unetI/netI 0.0766
_diffrn_reflns_Laue_measured_fraction_full 0.999
_diffrn_reflns_Laue_measured_fraction_max 0.922
_diffrn_reflns_limit_h_max 17
_diffrn_reflns_limit_h_min -16
_diffrn_reflns_limit_k_max 15
_diffrn_reflns_limit_k_min -14
_diffrn_reflns_limit_l_max 24
_diffrn_reflns_limit_l_min -24
_diffrn_reflns_number 13452
_diffrn_reflns_point_group_measured_fraction_full 0.999
_diffrn_reflns_point_group_measured_fraction_max 0.922
_diffrn_reflns_theta_full 25.242
_diffrn_reflns_theta_max 27.912
_diffrn_reflns_theta_min 2.329
_diffrn_source 'micro-focus sealed X-ray tube'
_diffrn_source_current 3.57
_diffrn_source_power 0.24947159999999996
_diffrn_source_type 'SuperNova (Mo) X-ray Source'
_diffrn_source_voltage 69.88
_exptl_absorpt_coefficient_mu 6.155
_exptl_absorpt_correction_T_max 1.00000
_exptl_absorpt_correction_T_min 0.25583
_exptl_absorpt_correction_type multi-scan
_exptl_absorpt_process_details
;
CrysAlisPro 1.171.42.92a (Rigaku Oxford Diffraction, 2023)
Empirical absorption correction using spherical harmonics,
implemented in SCALE3 ABSPACK scaling algorithm.
;
_exptl_crystal_colour 'clear light colourless'
_exptl_crystal_colour_lustre clear
_exptl_crystal_colour_modifier light
_exptl_crystal_colour_primary colourless
_exptl_crystal_density_diffrn 1.724
_exptl_crystal_description BLOCK
_exptl_crystal_F_000 1444
_exptl_crystal_size_max 0.08
_exptl_crystal_size_mid 0.05
_exptl_crystal_size_min 0.02
_refine_diff_density_max 0.763
_refine_diff_density_min -0.730
_refine_diff_density_rms 0.101
_refine_ls_extinction_method none
_refine_ls_goodness_of_fit_ref 1.031
_refine_ls_hydrogen_treatment mixed
_refine_ls_matrix_type full
_refine_ls_number_parameters 286
_refine_ls_number_reflns 6269
_refine_ls_number_restraints 0
_refine_ls_restrained_S_all 1.031
_refine_ls_R_factor_all 0.1055
_refine_ls_R_factor_gt 0.0558
_refine_ls_shift/su_max 0.001
_refine_ls_shift/su_mean 0.000
_refine_ls_structure_factor_coef Fsqd
_refine_ls_weighting_details 'w=1/[\s^2^(Fo^2^)+(0.0432P)^2^] where P=(Fo^2^+2Fc^2^)/3'
_refine_ls_weighting_scheme calc
_refine_ls_wR_factor_gt 0.1030
_refine_ls_wR_factor_ref 0.1277
_reflns_Friedel_coverage 0.000
_reflns_number_gt 3783
_reflns_number_total 6269
_reflns_threshold_expression 'I > 2\s(I)'
_cod_data_source_file d4sc08499c2.cif
_cod_data_source_block a24010901a0411_2_303_00_auto
_cod_database_code 1575040
_shelx_shelxl_version_number 2019/2
_chemical_oxdiff_formula CHNPMnBr
_shelx_space_group_comment
;
The symmetry employed for this shelxl refinement is uniquely defined
by the following loop, which should always be used as a source of
symmetry information in preference to the above space-group names.
They are only intended as comments.
;
_olex2_refinement_description
;
1.a Secondary CH2 refined with riding coordinates:
 C009(H00A,H00B), C00A(H00C,H00D), C00D(H00E,H00F), C00K(H00M,H00N)
1.b Aromatic/amide H refined with riding coordinates:
 C00E(H00G), C00F(H00H), C00G(H00I), C00H(H00J), C00I(H00K), C00J(H00L),
 C00L(H00O), C00M(H00P), C00N(H00Q), C00O(H00R), C00P(H00S), C00Q(H00T),
 C00R(H00U), C00S(H00V), C00T(H00W)
1.c Idealised Me refined as rotating group:
 C00U(H00X,H00Y,H), C00V(H00Z,HA,HB)
;
_olex2_submission_special_instructions 'No special instructions were received'
_oxdiff_exptl_absorpt_empirical_details
;
Empirical correction (ABSPACK) includes:
- Absorption correction using spherical harmonics
- Frame scaling
- Detector area scaling
;
_oxdiff_exptl_absorpt_empirical_full_max 3.010
_oxdiff_exptl_absorpt_empirical_full_min 0.572

loop_
_space_group_symop_operation_xyz
'x, y, z'
'-x+1/2, y+1/2, -z+1/2'
'-x, -y, -z'
'x-1/2, -y-1/2, z-1/2'

loop_
_atom_site_label
_atom_site_type_symbol
_atom_site_fract_x
_atom_site_fract_y
_atom_site_fract_z
_atom_site_U_iso_or_equiv
_atom_site_adp_type
_atom_site_occupancy
_atom_site_site_symmetry_order
_atom_site_calc_flag
_atom_site_refinement_flags_posn
_atom_site_refinement_flags_adp
_atom_site_refinement_flags_occupancy
_atom_site_disorder_assembly
_atom_site_disorder_group
Br01 Br 0.85334(4) 0.20767(6) 0.28149(3) 0.05228(19) Uani 1 1 d . . . . .
Br02 Br 0.87784(5) 0.33467(6) 0.48560(3) 0.0649(2) Uani 1 1 d . . . . .
Br03 Br 0.80016(7) -0.00507(6) 0.43735(4) 0.0810(3) Uani 1 1 d . . . . .
Br04 Br 0.59396(5) 0.25268(8) 0.37045(4) 0.0846(3) Uani 1 1 d . . . . .
Mn1 Mn 0.78026(6) 0.19358(7) 0.39953(4) 0.0448(2) Uani 1 1 d . . . . .
P006 P 0.31922(10) 0.54831(13) 0.17986(7) 0.0368(3) Uani 1 1 d . . . . .
N007 N 0.6367(4) 0.1256(4) 0.1806(3) 0.0457(12) Uani 1 1 d . . . . .
C008 C 0.2954(4) 0.6789(4) 0.1333(2) 0.0333(12) Uani 1 1 d . . . . .
C009 C 0.4177(4) 0.4727(4) 0.1452(3) 0.0400(13) Uani 1 1 d . . . . .
H00A H 0.402434 0.475600 0.091956 0.048 Uiso 1 1 calc R U . . .
H00B H 0.484486 0.509112 0.161584 0.048 Uiso 1 1 calc R U . . .
C00A C 0.5313(4) 0.1750(4) 0.1764(3) 0.0430(14) Uani 1 1 d . . . . .
H00C H 0.509091 0.163653 0.222895 0.052 Uiso 1 1 calc R U . . .
H00D H 0.482363 0.136332 0.138791 0.052 Uiso 1 1 calc R U . . .
C00B C 0.1987(4) 0.4717(4) 0.1652(3) 0.0373(13) Uani 1 1 d . . . . .
C00C C 0.3622(4) 0.5738(4) 0.2764(2) 0.0354(12) Uani 1 1 d . . . . .
C00D C 0.5280(4) 0.2981(4) 0.1591(3) 0.0443(14) Uani 1 1 d . . . . .
H00E H 0.536513 0.308812 0.108669 0.053 Uiso 1 1 calc R U . . .
H00F H 0.585601 0.335192 0.190781 0.053 Uiso 1 1 calc R U . . .
C00E C 0.1971(4) 0.7276(5) 0.1223(3) 0.0435(14) Uani 1 1 d . . . . .
H00G H 0.142191 0.691193 0.137936 0.052 Uiso 1 1 calc R U . . .
C00F C 0.4598(4) 0.5428(5) 0.3134(3) 0.0442(14) Uani 1 1 d . . . . .
H00H H 0.505840 0.506682 0.288409 0.053 Uiso 1 1 calc R U . . .
C00G C 0.3758(4) 0.7353(5) 0.1093(3) 0.0459(15) Uani 1 1 d . . . . .
H00I H 0.441814 0.703213 0.115453 0.055 Uiso 1 1 calc R U . . .
C00H C 0.2605(5) 0.8847(5) 0.0655(3) 0.0509(15) Uani 1 1 d . . . . .
H00J H 0.248269 0.953704 0.042368 0.061 Uiso 1 1 calc R U . . .
C00I C 0.1574(4) 0.4272(4) 0.2220(3) 0.0439(14) Uani 1 1 d . . . . .
H00K H 0.194440 0.432310 0.269849 0.053 Uiso 1 1 calc R U . . .
C00J C 0.2960(4) 0.6300(5) 0.3148(3) 0.0479(14) Uani 1 1 d . . . . .
H00L H 0.230417 0.652855 0.290379 0.057 Uiso 1 1 calc R U . . .
C00K C 0.4265(4) 0.3503(5) 0.1696(3) 0.0467(14) Uani 1 1 d . . . . .
H00M H 0.421261 0.345734 0.220974 0.056 Uiso 1 1 calc R U . . .
H00N H 0.368795 0.308402 0.141527 0.056 Uiso 1 1 calc R U . . .
C00L C 0.0614(4) 0.3751(5) 0.2082(3) 0.0549(16) Uani 1 1 d . . . . .
H00O H 0.034299 0.344531 0.246760 0.066 Uiso 1 1 calc R U . . .
C00M C 0.1810(5) 0.8299(5) 0.0882(3) 0.0519(15) Uani 1 1 d . . . . .
H00P H 0.114867 0.861968 0.080596 0.062 Uiso 1 1 calc R U . . .
C00N C 0.1444(4) 0.4611(5) 0.0935(3) 0.0499(15) Uani 1 1 d . . . . .
H00Q H 0.172398 0.488844 0.054559 0.060 Uiso 1 1 calc R U . . .
C00O C 0.4894(5) 0.5651(5) 0.3873(3) 0.0545(16) Uani 1 1 d . . . . .
H00R H 0.554957 0.543060 0.412077 0.065 Uiso 1 1 calc R U . . .
C00P C 0.3584(5) 0.8390(5) 0.0763(3) 0.0528(16) Uani 1 1 d . . . . .
H00S H 0.412901 0.877523 0.061593 0.063 Uiso 1 1 calc R U . . .
C00Q C 0.3267(5) 0.6521(5) 0.3887(3) 0.0555(16) Uani 1 1 d . . . . .
H00T H 0.281798 0.689304 0.414054 0.067 Uiso 1 1 calc R U . . .
C00R C 0.0061(4) 0.3682(5) 0.1380(4) 0.0589(17) Uani 1 1 d . . . . .
H00U H -0.060064 0.336137 0.128958 0.071 Uiso 1 1 calc R U . . .
C00S C 0.4234(6) 0.6193(5) 0.4246(3) 0.0601(17) Uani 1 1 d . . . . .
H00V H 0.444094 0.633847 0.474478 0.072 Uiso 1 1 calc R U . . .
C00T C 0.0487(5) 0.4089(5) 0.0809(3) 0.0582(17) Uani 1 1 d . . . . .
H00W H 0.012256 0.401154 0.033049 0.070 Uiso 1 1 calc R U . . .
C00U C 0.6417(5) 0.0084(5) 0.2084(4) 0.070(2) Uani 1 1 d . . . . .
H00X H 0.624828 0.007214 0.256584 0.105 Uiso 1 1 calc R U . . .
H00Y H 0.710805 -0.020559 0.210500 0.105 Uiso 1 1 calc R U . . .
H H 0.592550 -0.036860 0.175896 0.105 Uiso 1 1 calc R U . . .
C00V C 0.6745(5) 0.1329(6) 0.1100(3) 0.073(2) Uani 1 1 d . . . . .
H00Z H 0.629070 0.090587 0.073175 0.109 Uiso 1 1 calc R U . . .
HA H 0.743962 0.103181 0.116263 0.109 Uiso 1 1 calc R U . . .
HB H 0.674844 0.209612 0.094929 0.109 Uiso 1 1 calc R U . . .
H007 H 0.684(4) 0.164(4) 0.210(2) 0.037(15) Uiso 1 1 d . . . . .

loop_
_atom_site_aniso_label
_atom_site_aniso_U_11
_atom_site_aniso_U_22
_atom_site_aniso_U_33
_atom_site_aniso_U_23
_atom_site_aniso_U_13
_atom_site_aniso_U_12
Br01 0.0422(3) 0.0733(5) 0.0435(3) -0.0032(3) 0.0135(3) -0.0102(3)
Br02 0.0633(4) 0.0833(5) 0.0470(4) -0.0123(3) 0.0078(3) -0.0107(4)
Br03 0.1175(7) 0.0632(5) 0.0682(5) 0.0091(4) 0.0324(5) 0.0208(5)
Br04 0.0457(4) 0.1322(8) 0.0730(5) -0.0132(5) 0.0036(3) 0.0284(4)
Mn1 0.0390(5) 0.0567(6) 0.0394(5) -0.0003(4) 0.0093(4) 0.0046(4)
P006 0.0316(7) 0.0428(9) 0.0379(7) 0.0053(7) 0.0110(6) 0.0014(7)
N007 0.038(3) 0.045(3) 0.050(3) -0.003(3) -0.003(2) 0.003(3)
C008 0.029(3) 0.039(3) 0.034(3) 0.003(2) 0.009(2) -0.001(2)
C009 0.035(3) 0.044(4) 0.042(3) 0.003(3) 0.011(2) 0.001(3)
C00A 0.037(3) 0.045(4) 0.048(3) -0.004(3) 0.010(2) -0.001(3)
C00B 0.035(3) 0.041(3) 0.037(3) 0.005(3) 0.009(2) 0.001(3)
C00C 0.034(3) 0.036(3) 0.035(3) 0.006(3) 0.006(2) -0.003(3)
C00D 0.037(3) 0.044(4) 0.053(3) -0.005(3) 0.014(3) -0.003(3)
C00E 0.039(3) 0.045(4) 0.050(3) 0.005(3) 0.017(3) -0.001(3)
C00F 0.037(3) 0.047(4) 0.051(3) 0.000(3) 0.014(3) -0.004(3)
C00G 0.037(3) 0.059(4) 0.042(3) 0.006(3) 0.009(2) 0.009(3)
C00H 0.069(4) 0.042(4) 0.042(3) 0.008(3) 0.011(3) 0.006(3)
C00I 0.044(3) 0.041(4) 0.048(3) 0.006(3) 0.013(3) 0.003(3)
C00J 0.050(4) 0.048(4) 0.049(3) 0.004(3) 0.017(3) 0.004(3)
C00K 0.041(3) 0.048(4) 0.053(3) -0.004(3) 0.014(3) -0.001(3)
C00L 0.045(4) 0.050(4) 0.077(4) 0.016(4) 0.029(3) -0.006(3)
C00M 0.048(4) 0.048(4) 0.059(4) 0.008(3) 0.010(3) 0.013(3)
C00N 0.048(4) 0.052(4) 0.050(3) 0.009(3) 0.009(3) -0.008(3)
C00O 0.050(4) 0.062(4) 0.045(3) 0.005(3) -0.008(3) -0.013(3)
C00P 0.053(4) 0.053(4) 0.054(4) 0.010(3) 0.015(3) -0.010(3)
C00Q 0.071(4) 0.051(4) 0.051(4) -0.011(3) 0.029(3) -0.011(4)
C00R 0.034(3) 0.054(4) 0.089(5) 0.011(4) 0.013(3) -0.005(3)
C00S 0.084(5) 0.058(4) 0.039(3) -0.003(3) 0.014(3) -0.014(4)
C00T 0.053(4) 0.053(4) 0.063(4) 0.006(3) -0.004(3) -0.005(3)
C00U 0.072(5) 0.042(4) 0.091(5) 0.003(4) -0.002(4) 0.005(3)
C00V 0.073(4) 0.096(6) 0.056(4) -0.001(4) 0.031(3) 0.022(4)

loop_
_atom_type_symbol
_atom_type_description
_atom_type_scat_dispersion_real
_atom_type_scat_dispersion_imag
_atom_type_scat_source
C C 0.0033 0.0016 'International Tables Vol C Tables 4.2.6.8 and 6.1.1.4'
H H 0.0000 0.0000 'International Tables Vol C Tables 4.2.6.8 and 6.1.1.4'
Br Br -0.2901 2.4595 'International Tables Vol C Tables 4.2.6.8 and 6.1.1.4'
Mn Mn 0.3368 0.7283 'International Tables Vol C Tables 4.2.6.8 and 6.1.1.4'
N N 0.0061 0.0033 'International Tables Vol C Tables 4.2.6.8 and 6.1.1.4'
P P 0.1023 0.0942 'International Tables Vol C Tables 4.2.6.8 and 6.1.1.4'

loop_
_geom_angle_atom_site_label_1
_geom_angle_atom_site_label_2
_geom_angle_atom_site_label_3
_geom_angle
_geom_angle_site_symmetry_1
_geom_angle_site_symmetry_3
_geom_angle_publ_flag
Br02 Mn1 Br01 105.99(4) . . ?
Br03 Mn1 Br01 105.66(4) . . ?
Br03 Mn1 Br02 116.95(4) . . ?
Br03 Mn1 Br04 112.32(4) . . ?
Br04 Mn1 Br01 107.56(4) . . ?
Br04 Mn1 Br02 107.79(4) . . ?
C008 P006 C009 109.9(2) . . ?
C008 P006 C00B 107.8(2) . . ?
C008 P006 C00C 109.1(2) . . ?
C009 P006 C00B 110.8(2) . . ?
C009 P006 C00C 109.4(2) . . ?
C00B P006 C00C 109.7(2) . . ?
C00A N007 C00U 111.9(5) . . ?
C00A N007 H007 111(3) . . ?
C00U N007 H007 108(3) . . ?
C00V N007 C00A 112.8(4) . . ?
C00V N007 C00U 111.1(5) . . ?
C00V N007 H007 101(3) . . ?
C00E C008 P006 120.8(4) . . ?
C00E C008 C00G 118.7(5) . . ?
C00G C008 P006 120.5(4) . . ?
P006 C009 H00A 108.9 . . ?
P006 C009 H00B 108.9 . . ?
H00A C009 H00B 107.7 . . ?
C00K C009 P006 113.4(4) . . ?
C00K C009 H00A 108.9 . . ?
C00K C009 H00B 108.9 . . ?
N007 C00A H00C 109.0 . . ?
N007 C00A H00D 109.0 . . ?
N007 C00A C00D 112.9(4) . . ?
H00C C00A H00D 107.8 . . ?
C00D C00A H00C 109.0 . . ?
C00D C00A H00D 109.0 . . ?
C00I C00B P006 122.6(4) . . ?
C00I C00B C00N 119.6(5) . . ?
C00N C00B P006 117.8(4) . . ?
C00F C00C P006 122.4(4) . . ?
C00F C00C C00J 118.7(5) . . ?
C00J C00C P006 118.9(4) . . ?
C00A C00D H00E 109.3 . . ?
C00A C00D H00F 109.3 . . ?
C00A C00D C00K 111.6(4) . . ?
H00E C00D H00F 108.0 . . ?
C00K C00D H00E 109.3 . . ?
C00K C00D H00F 109.3 . . ?
C008 C00E H00G 120.0 . . ?
C00M C00E C008 119.9(5) . . ?
C00M C00E H00G 120.0 . . ?
C00C C00F H00H 120.0 . . ?
C00C C00F C00O 120.1(5) . . ?
C00O C00F H00H 120.0 . . ?
C008 C00G H00I 119.8 . . ?
C00P C00G C008 120.4(5) . . ?
C00P C00G H00I 119.8 . . ?
C00M C00H H00J 119.8 . . ?
C00M C00H C00P 120.5(6) . . ?
C00P C00H H00J 119.8 . . ?
C00B C00I H00K 119.8 . . ?
C00B C00I C00L 120.4(5) . . ?
C00L C00I H00K 119.8 . . ?
C00C C00J H00L 119.7 . . ?
C00Q C00J C00C 120.5(5) . . ?
C00Q C00J H00L 119.7 . . ?
C009 C00K H00M 109.2 . . ?
C009 C00K H00N 109.2 . . ?
C00D C00K C009 112.1(4) . . ?
C00D C00K H00M 109.2 . . ?
C00D C00K H00N 109.2 . . ?
H00M C00K H00N 107.9 . . ?
C00I C00L H00O 119.9 . . ?
C00R C00L C00I 120.2(5) . . ?
C00R C00L H00O 119.9 . . ?
C00E C00M H00P 119.6 . . ?
C00H C00M C00E 120.8(5) . . ?
C00H C00M H00P 119.6 . . ?
C00B C00N H00Q 120.4 . . ?
C00T C00N C00B 119.1(5) . . ?
C00T C00N H00Q 120.4 . . ?
C00F C00O H00R 119.6 . . ?
C00S C00O C00F 120.7(6) . . ?
C00S C00O H00R 119.6 . . ?
C00G C00P H00S 120.2 . . ?
C00H C00P C00G 119.6(6) . . ?
C00H C00P H00S 120.2 . . ?
C00J C00Q H00T 120.1 . . ?
C00S C00Q C00J 119.8(6) . . ?
C00S C00Q H00T 120.1 . . ?
C00L C00R H00U 120.2 . . ?
C00L C00R C00T 119.6(6) . . ?
C00T C00R H00U 120.2 . . ?
C00O C00S C00Q 120.1(6) . . ?
C00O C00S H00V 120.0 . . ?
C00Q C00S H00V 120.0 . . ?
C00N C00T H00W 119.5 . . ?
C00R C00T C00N 121.1(6) . . ?
C00R C00T H00W 119.5 . . ?
N007 C00U H00X 109.5 . . ?
N007 C00U H00Y 109.5 . . ?
N007 C00U H 109.5 . . ?
H00X C00U H00Y 109.5 . . ?
H00X C00U H 109.5 . . ?
H00Y C00U H 109.5 . . ?
N007 C00V H00Z 109.5 . . ?
N007 C00V HA 109.5 . . ?
N007 C00V HB 109.5 . . ?
H00Z C00V HA 109.5 . . ?
H00Z C00V HB 109.5 . . ?
HA C00V HB 109.5 . . ?

loop_
_geom_bond_atom_site_label_1
_geom_bond_atom_site_label_2
_geom_bond_distance
_geom_bond_site_symmetry_2
_geom_bond_publ_flag
Br01 Mn1 2.5515(10) . ?
Br02 Mn1 2.5011(10) . ?
Br03 Mn1 2.4784(11) . ?
Br04 Mn1 2.4908(10) . ?
P006 C008 1.784(5) . ?
P006 C009 1.787(5) . ?
P006 C00B 1.796(5) . ?
P006 C00C 1.799(5) . ?
N007 C00A 1.485(6) . ?
N007 C00U 1.491(7) . ?
N007 C00V 1.485(7) . ?
N007 H007 0.88(5) . ?
C008 C00E 1.389(7) . ?
C008 C00G 1.389(7) . ?
C009 H00A 0.9700 . ?
C009 H00B 0.9700 . ?
C009 C00K 1.532(7) . ?
C00A H00C 0.9700 . ?
C00A H00D 0.9700 . ?
C00A C00D 1.506(7) . ?
C00B C00I 1.376(6) . ?
C00B C00N 1.390(7) . ?
C00C C00F 1.379(7) . ?
C00C C00J 1.392(7) . ?
C00D H00E 0.9700 . ?
C00D H00F 0.9700 . ?
C00D C00K 1.509(7) . ?
C00E H00G 0.9300 . ?
C00E C00M 1.376(7) . ?
C00F H00H 0.9300 . ?
C00F C00O 1.379(7) . ?
C00G H00I 0.9300 . ?
C00G C00P 1.383(7) . ?
C00H H00J 0.9300 . ?
C00H C00M 1.359(7) . ?
C00H C00P 1.369(8) . ?
C00I H00K 0.9300 . ?
C00I C00L 1.379(7) . ?
C00J H00L 0.9300 . ?
C00J C00Q 1.380(7) . ?
C00K H00M 0.9700 . ?
C00K H00N 0.9700 . ?
C00L H00O 0.9300 . ?
C00L C00R 1.367(7) . ?
C00M H00P 0.9300 . ?
C00N H00Q 0.9300 . ?
C00N C00T 1.376(7) . ?
C00O H00R 0.9300 . ?
C00O C00S 1.364(8) . ?
C00P H00S 0.9300 . ?
C00Q H00T 0.9300 . ?
C00Q C00S 1.369(8) . ?
C00R H00U 0.9300 . ?
C00R C00T 1.374(8) . ?
C00S H00V 0.9300 . ?
C00T H00W 0.9300 . ?
C00U H00X 0.9600 . ?
C00U H00Y 0.9600 . ?
C00U H 0.9600 . ?
C00V H00Z 0.9600 . ?
C00V HA 0.9600 . ?
C00V HB 0.9600 . ?

loop_
_geom_torsion_atom_site_label_1
_geom_torsion_atom_site_label_2
_geom_torsion_atom_site_label_3
_geom_torsion_atom_site_label_4
_geom_torsion
_geom_torsion_site_symmetry_1
_geom_torsion_site_symmetry_2
_geom_torsion_site_symmetry_3
_geom_torsion_site_symmetry_4
_geom_torsion_publ_flag
P006 C008 C00E C00M 178.1(4) . . . . ?
P006 C008 C00G C00P -176.9(4) . . . . ?
P006 C009 C00K C00D -163.2(4) . . . . ?
P006 C00B C00I C00L 175.9(4) . . . . ?
P006 C00B C00N C00T -176.0(4) . . . . ?
P006 C00C C00F C00O 179.4(4) . . . . ?
P006 C00C C00J C00Q -179.3(4) . . . . ?
N007 C00A C00D C00K -169.0(4) . . . . ?
C008 P006 C009 C00K -167.4(4) . . . . ?
C008 P006 C00B C00I -127.4(5) . . . . ?
C008 P006 C00B C00N 50.4(5) . . . . ?
C008 P006 C00C C00F -117.0(5) . . . . ?
C008 P006 C00C C00J 60.9(5) . . . . ?
C008 C00E C00M C00H -0.5(8) . . . . ?
C008 C00G C00P C00H -1.8(8) . . . . ?
C009 P006 C008 C00E 148.9(4) . . . . ?
C009 P006 C008 C00G -33.0(5) . . . . ?
C009 P006 C00B C00I 112.3(5) . . . . ?
C009 P006 C00B C00N -69.9(5) . . . . ?
C009 P006 C00C C00F 3.3(5) . . . . ?
C009 P006 C00C C00J -178.8(4) . . . . ?
C00A C00D C00K C009 -174.5(5) . . . . ?
C00B P006 C008 C00E 28.0(5) . . . . ?
C00B P006 C008 C00G -153.9(4) . . . . ?
C00B P006 C009 C00K -48.4(4) . . . . ?
C00B P006 C00C C00F 125.1(5) . . . . ?
C00B P006 C00C C00J -57.0(5) . . . . ?
C00B C00I C00L C00R -0.6(9) . . . . ?
C00B C00N C00T C00R 0.5(9) . . . . ?
C00C P006 C008 C00E -91.1(4) . . . . ?
C00C P006 C008 C00G 87.0(4) . . . . ?
C00C P006 C009 C00K 72.8(4) . . . . ?
C00C P006 C00B C00I -8.7(5) . . . . ?
C00C P006 C00B C00N 169.1(4) . . . . ?
C00C C00F C00O C00S -0.9(9) . . . . ?
C00C C00J C00Q C00S 0.4(9) . . . . ?
C00E C008 C00G C00P 1.2(8) . . . . ?
C00F C00C C00J C00Q -1.3(8) . . . . ?
C00F C00O C00S C00Q 0.0(9) . . . . ?
C00G C008 C00E C00M 0.0(8) . . . . ?
C00I C00B C00N C00T 1.9(8) . . . . ?
C00I C00L C00R C00T 3.0(9) . . . . ?
C00J C00C C00F C00O 1.5(8) . . . . ?
C00J C00Q C00S C00O 0.3(9) . . . . ?
C00L C00R C00T C00N -2.9(9) . . . . ?
C00M C00H C00P C00G 1.3(9) . . . . ?
C00N C00B C00I C00L -1.8(8) . . . . ?
C00P C00H C00M C00E -0.2(9) . . . . ?
C00U N007 C00A C00D 171.6(5) . . . . ?
C00V N007 C00A C00D -62.3(6) . . . . ?
